data_1503037
loop_
_publ_author_name
'Chattopadhyay, Kalicharan'
'Jana, Ranjan'
'Day, Victor W.'
'Douglas, Justin T.'
'Tunge, Jon A.'

_publ_section_title
;
 Mechanistic origin of the stereodivergence in decarboxylative allylation.
;
_journal_issue 13
_journal_name_full 'Organic letters'
_journal_page_first 3042
_journal_page_last 3045
_journal_paper_doi 10.1021/ol101042x
_journal_volume 12
_journal_year 2010
_chemical_formula_sum 'C21 H22 O5'
_chemical_formula_weight 354.39
_chemical_name_systematic
; 
 ? 
;
_space_group_IT_number 2
_symmetry_cell_setting triclinic
_symmetry_space_group_name_Hall '-P 1'
_symmetry_space_group_name_H-M 'P -1'
_atom_sites_solution_hydrogens geom
_atom_sites_solution_primary direct
_atom_sites_solution_secondary difmap
_audit_creation_method SHELXL-97
_cell_angle_alpha 76.043(3)
_cell_angle_beta 82.036(3)
_cell_angle_gamma 75.272(3)
_cell_formula_units_Z 4
_cell_length_a 8.8899(14)
_cell_length_b 13.526(2)
_cell_length_c 15.808(3)
_cell_measurement_reflns_used 3926
_cell_measurement_temperature 100(2)
_cell_measurement_theta_max 28.90
_cell_measurement_theta_min 2.38
_cell_volume 1778.1(5)
_computing_cell_refinement 'Bruker SMART'
_computing_data_collection 'Bruker SMART'
_computing_data_reduction 'Bruker SAINT'
_computing_molecular_graphics 'Bruker SHELXTL'
_computing_publication_material 'Bruker SHELXTL'
_computing_structure_refinement 'Bruker SHELXTL'
_computing_structure_solution 'Bruker SHELXTL'
_diffrn_ambient_temperature 100(2)
_diffrn_measured_fraction_theta_full 0.990
_diffrn_measured_fraction_theta_max 0.990
_diffrn_measurement_device_type 'Bruker SMART APEX CCD area detector'
_diffrn_measurement_method 'phi and omega scans'
_diffrn_radiation_monochromator graphite
_diffrn_radiation_source 'fine-focus sealed tube'
_diffrn_radiation_type MoK\a
_diffrn_radiation_wavelength 0.71073
_diffrn_reflns_av_R_equivalents 0.0588
_diffrn_reflns_av_sigmaI/netI 0.0682
_diffrn_reflns_limit_h_max 10
_diffrn_reflns_limit_h_min -10
_diffrn_reflns_limit_k_max 16
_diffrn_reflns_limit_k_min -16
_diffrn_reflns_limit_l_max 18
_diffrn_reflns_limit_l_min -18
_diffrn_reflns_number 13118
_diffrn_reflns_theta_full 25.00
_diffrn_reflns_theta_max 25.00
_diffrn_reflns_theta_min 2.29
_diffrn_standards_decay_% 0.00
_exptl_absorpt_coefficient_mu 0.094
_exptl_absorpt_correction_T_max 1.000
_exptl_absorpt_correction_T_min 0.708
_exptl_absorpt_correction_type multi-scan
_exptl_crystal_colour Colorless
_exptl_crystal_density_diffrn 1.324
_exptl_crystal_density_method 'not measured'
_exptl_crystal_description 'Rectangular parallelepiped'
_exptl_crystal_F_000 752
_exptl_crystal_size_max 0.52
_exptl_crystal_size_mid 0.19
_exptl_crystal_size_min 0.05
_refine_diff_density_max 0.293
_refine_diff_density_min -0.193
_refine_diff_density_rms 0.048
_refine_ls_extinction_method none
_refine_ls_goodness_of_fit_ref 1.045
_refine_ls_hydrogen_treatment mixed
_refine_ls_matrix_type full
_refine_ls_number_parameters 491
_refine_ls_number_reflns 6209
_refine_ls_number_restraints 0
_refine_ls_restrained_S_all 1.045
_refine_ls_R_factor_all 0.0764
_refine_ls_R_factor_gt 0.0590
_refine_ls_shift/su_max 0.001
_refine_ls_shift/su_mean 0.000
_refine_ls_structure_factor_coef Fsqd
_refine_ls_weighting_details 'calc w=1/[\s^2^(Fo^2^)+(0.0461P)^2^+0.6333P] where P=(Fo^2^+2Fc^2^)/3'
_refine_ls_weighting_scheme calc
_refine_ls_wR_factor_gt 0.1218
_refine_ls_wR_factor_ref 0.1298
_reflns_number_gt 4928
_reflns_number_total 6209
_reflns_threshold_expression >2sigma(I)
_cod_data_source_file ol101042x_si_002.cif
_cod_data_source_block k94g
_cod_depositor_comments
;
The following automatic conversions were performed:

'_symmetry_cell_setting' value 'Triclinic' changed to 'triclinic'
according to /home/saulius/struct/CIF-dictionaries/cif_core.dic
dictionary named 'cif_core.dic' version 2.4.2 from 2011-04-26.

Automatic conversion script
Id: cif_fix_values 1715 2011-07-08 13:25:40Z adriana 
;
_cod_original_sg_symbol_H-M P-1
_cod_database_code 1503037

loop_
_symmetry_equiv_pos_as_xyz
'x, y, z'
'-x, -y, -z'

loop_
_atom_site_label
_atom_site_type_symbol
_atom_site_fract_x
_atom_site_fract_y
_atom_site_fract_z
_atom_site_U_iso_or_equiv
_atom_site_adp_type
_atom_site_occupancy
_atom_site_symmetry_multiplicity
_atom_site_calc_flag
_atom_site_refinement_flags
O1 O 0.36549(18) 0.47406(11) 0.08588(10) 0.0208(4) Uani 1 1 d .
O2 O 0.31287(18) 0.63877(12) 0.09550(11) 0.0244(4) Uani 1 1 d .
O3 O 0.12002(18) 0.23338(12) 0.29195(10) 0.0213(4) Uani 1 1 d .
O4 O 0.48319(18) 0.11512(12) 0.06679(10) 0.0233(4) Uani 1 1 d .
O5 O -0.41508(18) 0.55793(13) 0.29961(11) 0.0303(4) Uani 1 1 d .
C1 C 0.3123(3) 0.55036(18) 0.13308(16) 0.0201(5) Uani 1 1 d .
C2 C 0.2644(3) 0.51470(17) 0.22806(15) 0.0190(5) Uani 1 1 d .
H2 H 0.3617 0.4739 0.2565 0.023 Uiso 1 1 calc R
C3 C 0.1570(3) 0.43825(17) 0.23955(15) 0.0177(5) Uani 1 1 d .
H3 H 0.1443 0.4060 0.3033 0.021 Uiso 1 1 calc R
C4 C 0.2411(3) 0.35248(17) 0.19287(14) 0.0176(5) Uani 1 1 d .
C5 C 0.2217(2) 0.24935(17) 0.21968(14) 0.0179(5) Uani 1 1 d .
C6 C 0.3018(3) 0.17281(18) 0.17586(15) 0.0197(5) Uani 1 1 d .
H6 H 0.2854 0.1038 0.1939 0.024 Uiso 1 1 calc R
C7 C 0.4072(3) 0.19763(17) 0.10484(14) 0.0188(5) Uani 1 1 d .
C8 C 0.4310(3) 0.29778(17) 0.07606(15) 0.0190(5) Uani 1 1 d .
H8 H 0.5031 0.3147 0.0277 0.023 Uiso 1 1 calc R
C9 C 0.3450(3) 0.37207(17) 0.12097(15) 0.0179(5) Uani 1 1 d .
C10 C 0.1989(3) 0.60714(18) 0.27205(15) 0.0229(5) Uani 1 1 d .
H10A H 0.2725 0.6539 0.2582 0.027 Uiso 1 1 calc R
H10B H 0.0989 0.6475 0.2479 0.027 Uiso 1 1 calc R
C11 C 0.1721(3) 0.57436(19) 0.36884(16) 0.0262(6) Uani 1 1 d .
H11 H 0.2522 0.5220 0.3984 0.031 Uiso 1 1 calc R
C12 C 0.0475(4) 0.6115(2) 0.4170(2) 0.0342(7) Uani 1 1 d .
H12A H 0.044(3) 0.588(2) 0.4787(18) 0.034(8) Uiso 1 1 d .
H12B H -0.037(3) 0.661(2) 0.3871(18) 0.044(8) Uiso 1 1 d .
C13 C -0.0054(3) 0.49060(16) 0.20880(15) 0.0169(5) Uani 1 1 d .
C14 C -0.1328(3) 0.49986(17) 0.27040(15) 0.0198(5) Uani 1 1 d .
H14 H -0.1177 0.4750 0.3309 0.024 Uiso 1 1 calc R
C15 C -0.2827(3) 0.54552(18) 0.24389(16) 0.0220(5) Uani 1 1 d .
C16 C -0.3048(3) 0.58155(17) 0.15609(16) 0.0237(6) Uani 1 1 d .
H16 H -0.4070 0.6116 0.1378 0.028 Uiso 1 1 calc R
C17 C -0.1779(3) 0.57381(17) 0.09494(16) 0.0226(5) Uani 1 1 d .
H17 H -0.1929 0.6001 0.0346 0.027 Uiso 1 1 calc R
C18 C -0.0281(3) 0.52782(17) 0.12106(15) 0.0211(5) Uani 1 1 d .
H18 H 0.0586 0.5220 0.0785 0.025 Uiso 1 1 calc R
C19 C 0.0971(3) 0.12914(17) 0.32373(16) 0.0246(6) Uani 1 1 d .
H19A H 0.0271 0.1265 0.3774 0.037 Uiso 1 1 calc R
H19B H 0.1979 0.0804 0.3361 0.037 Uiso 1 1 calc R
H19C H 0.0509 0.1093 0.2794 0.037 Uiso 1 1 calc R
C20 C 0.5867(3) 0.13802(19) -0.00894(16) 0.0325(6) Uani 1 1 d .
H20A H 0.6288 0.0749 -0.0326 0.049 Uiso 1 1 calc R
H20B H 0.6726 0.1614 0.0070 0.049 Uiso 1 1 calc R
H20C H 0.5298 0.1935 -0.0532 0.049 Uiso 1 1 calc R
C21 C -0.3947(3) 0.5369(2) 0.39041(17) 0.0357(7) Uani 1 1 d .
H21A H -0.4951 0.5598 0.4225 0.053 Uiso 1 1 calc R
H21B H -0.3202 0.5749 0.3997 0.053 Uiso 1 1 calc R
H21C H -0.3546 0.4616 0.4116 0.053 Uiso 1 1 calc R
O31 O 0.42004(18) 0.05606(12) 0.64664(10) 0.0218(4) Uani 1 1 d .
O32 O 0.36528(19) 0.21706(12) 0.66527(11) 0.0258(4) Uani 1 1 d .
O33 O 0.18390(18) -0.20153(11) 0.83751(10) 0.0216(4) Uani 1 1 d .
O34 O 0.57134(19) -0.29918(12) 0.61417(10) 0.0255(4) Uani 1 1 d .
O35 O -0.09717(19) 0.16814(13) 0.53604(11) 0.0292(4) Uani 1 1 d .
C31 C 0.3598(3) 0.12833(18) 0.69744(15) 0.0203(5) Uani 1 1 d .
C32 C 0.2981(3) 0.08769(17) 0.78942(15) 0.0189(5) Uani 1 1 d .
H32A H 0.3908 0.0479 0.8225 0.023 Uiso 1 1 calc R
C33 C 0.1986(3) 0.00869(17) 0.79081(14) 0.0180(5) Uani 1 1 d .
H33A H 0.1761 -0.0259 0.8531 0.022 Uiso 1 1 calc R
C34 C 0.2985(3) -0.07380(17) 0.74441(14) 0.0184(5) Uani 1 1 d .
C35 C 0.2884(3) -0.17955(17) 0.76855(14) 0.0188(5) Uani 1 1 d .
C36 C 0.3812(3) -0.25219(18) 0.72329(15) 0.0201(5) Uani 1 1 d .
H36A H 0.3738 -0.3232 0.7396 0.024 Uiso 1 1 calc R
C37 C 0.4850(3) -0.22069(18) 0.65414(15) 0.0205(5) Uani 1 1 d .
C38 C 0.4988(3) -0.11805(18) 0.62915(15) 0.0220(5) Uani 1 1 d .
H38 H 0.5700 -0.0965 0.5819 0.026 Uiso 1 1 calc R
C39 C 0.4043(3) -0.04807(17) 0.67605(14) 0.0183(5) Uani 1 1 d .
C40 C 0.2165(3) 0.17777(17) 0.83396(15) 0.0225(5) Uani 1 1 d .
H40A H 0.2830 0.2289 0.8231 0.027 Uiso 1 1 calc R
H40B H 0.1171 0.2138 0.8074 0.027 Uiso 1 1 calc R
C41 C 0.1831(3) 0.14297(18) 0.93034(16) 0.0258(6) Uani 1 1 d .
H41 H 0.2683 0.1022 0.9630 0.031 Uiso 1 1 calc R
C42 C 0.0463(4) 0.1640(2) 0.9736(2) 0.0334(7) Uani 1 1 d .
H42A H 0.035(3) 0.1412(19) 1.0348(18) 0.033(7) Uiso 1 1 d .
H42B H -0.046(3) 0.203(2) 0.9410(17) 0.038(8) Uiso 1 1 d .
C43 C 0.0432(3) 0.05973(16) 0.75101(15) 0.0172(5) Uani 1 1 d .
C44 C 0.0357(3) 0.09225(17) 0.66136(15) 0.0202(5) Uani 1 1 d .
H44 H 0.1291 0.0824 0.6239 0.024 Uiso 1 1 calc R
C45 C -0.1059(3) 0.13906(17) 0.62500(15) 0.0198(5) Uani 1 1 d .
C46 C -0.2428(3) 0.15337(18) 0.67889(16) 0.0227(5) Uani 1 1 d .
H46 H -0.3401 0.1852 0.6548 0.027 Uiso 1 1 calc R
C47 C -0.2355(3) 0.12059(18) 0.76815(16) 0.0240(6) Uani 1 1 d .
H47 H -0.3291 0.1301 0.8054 0.029 Uiso 1 1 calc R
C48 C -0.0954(3) 0.07427(17) 0.80482(16) 0.0222(5) Uani 1 1 d .
H48 H -0.0934 0.0523 0.8665 0.027 Uiso 1 1 calc R
C49 C 0.1725(3) -0.30858(18) 0.86652(16) 0.0255(6) Uani 1 1 d .
H49A H 0.0943 -0.3146 0.9165 0.038 Uiso 1 1 calc R
H49B H 0.2739 -0.3524 0.8841 0.038 Uiso 1 1 calc R
H49C H 0.1414 -0.3318 0.8188 0.038 Uiso 1 1 calc R
C50 C 0.6850(3) -0.2718(2) 0.54532(16) 0.0299(6) Uani 1 1 d .
H50A H 0.7400 -0.3340 0.5228 0.045 Uiso 1 1 calc R
H50B H 0.7600 -0.2445 0.5677 0.045 Uiso 1 1 calc R
H50C H 0.6331 -0.2181 0.4981 0.045 Uiso 1 1 calc R
C51 C -0.2411(3) 0.2164(2) 0.49689(18) 0.0414(7) Uani 1 1 d .
H51A H -0.2203 0.2362 0.4333 0.062 Uiso 1 1 calc R
H51B H -0.2924 0.2790 0.5197 0.062 Uiso 1 1 calc R
H51C H -0.3093 0.1670 0.5109 0.062 Uiso 1 1 calc R

loop_
_atom_site_aniso_label
_atom_site_aniso_U_11
_atom_site_aniso_U_22
_atom_site_aniso_U_33
_atom_site_aniso_U_23
_atom_site_aniso_U_13
_atom_site_aniso_U_12
O1 0.0208(9) 0.0165(8) 0.0248(9) -0.0036(7) 0.0010(7) -0.0063(7)
O2 0.0214(9) 0.0172(9) 0.0333(10) -0.0014(7) 0.0003(7) -0.0073(7)
O3 0.0207(9) 0.0167(8) 0.0267(9) -0.0049(7) 0.0041(7) -0.0079(7)
O4 0.0237(9) 0.0202(9) 0.0247(9) -0.0065(7) 0.0032(7) -0.0037(7)
O5 0.0144(9) 0.0370(11) 0.0374(11) -0.0086(8) 0.0027(8) -0.0043(8)
C1 0.0106(12) 0.0199(13) 0.0302(14) -0.0051(11) -0.0028(10) -0.0041(10)
C2 0.0119(12) 0.0195(12) 0.0260(13) -0.0040(10) -0.0034(10) -0.0045(9)
C3 0.0165(12) 0.0184(12) 0.0184(12) -0.0027(10) -0.0006(10) -0.0059(10)
C4 0.0136(12) 0.0181(12) 0.0213(12) -0.0033(10) -0.0062(10) -0.0026(9)
C5 0.0119(12) 0.0223(13) 0.0202(12) -0.0032(10) -0.0049(10) -0.0047(10)
C6 0.0169(12) 0.0175(12) 0.0260(13) -0.0031(10) -0.0064(10) -0.0055(10)
C7 0.0151(12) 0.0203(12) 0.0204(12) -0.0052(10) -0.0067(10) 0.0005(10)
C8 0.0126(12) 0.0233(13) 0.0202(12) -0.0035(10) -0.0031(10) -0.0030(10)
C9 0.0131(12) 0.0167(12) 0.0237(13) -0.0002(10) -0.0057(10) -0.0046(9)
C10 0.0177(13) 0.0195(13) 0.0329(14) -0.0052(11) -0.0026(11) -0.0072(10)
C11 0.0284(14) 0.0218(13) 0.0328(15) -0.0075(11) -0.0037(12) -0.0111(11)
C12 0.0418(18) 0.0277(15) 0.0341(17) -0.0072(13) 0.0052(14) -0.0138(13)
C13 0.0154(12) 0.0130(11) 0.0247(13) -0.0048(9) -0.0018(10) -0.0069(9)
C14 0.0190(13) 0.0191(12) 0.0234(13) -0.0027(10) -0.0048(10) -0.0082(10)
C15 0.0163(13) 0.0185(12) 0.0332(14) -0.0070(11) 0.0004(11) -0.0078(10)
C16 0.0175(13) 0.0173(12) 0.0383(15) -0.0071(11) -0.0076(11) -0.0035(10)
C17 0.0248(14) 0.0185(12) 0.0273(14) -0.0042(10) -0.0096(11) -0.0065(10)
C18 0.0184(13) 0.0191(12) 0.0276(14) -0.0073(10) -0.0016(10) -0.0056(10)
C19 0.0263(14) 0.0188(13) 0.0310(14) -0.0059(11) 0.0034(11) -0.0116(11)
C20 0.0378(16) 0.0237(14) 0.0277(14) -0.0040(11) 0.0102(12) -0.0004(12)
C21 0.0237(15) 0.0418(17) 0.0380(17) -0.0100(13) 0.0086(12) -0.0060(12)
O31 0.0224(9) 0.0180(9) 0.0242(9) -0.0015(7) 0.0011(7) -0.0076(7)
O32 0.0264(10) 0.0188(9) 0.0319(10) -0.0008(7) -0.0019(8) -0.0093(7)
O33 0.0227(9) 0.0157(8) 0.0265(9) -0.0040(7) 0.0027(7) -0.0075(7)
O34 0.0254(9) 0.0240(9) 0.0259(9) -0.0091(7) 0.0009(7) -0.0017(7)
O35 0.0196(9) 0.0395(11) 0.0256(10) -0.0053(8) -0.0079(7) 0.0004(8)
C31 0.0101(11) 0.0243(14) 0.0276(13) -0.0048(11) -0.0045(10) -0.0047(10)
C32 0.0159(12) 0.0183(12) 0.0234(13) -0.0019(10) -0.0063(10) -0.0057(10)
C33 0.0177(12) 0.0188(12) 0.0167(12) -0.0022(9) -0.0005(10) -0.0050(10)
C34 0.0140(12) 0.0215(13) 0.0199(12) -0.0049(10) -0.0054(10) -0.0019(10)
C35 0.0158(12) 0.0219(13) 0.0198(12) -0.0030(10) -0.0059(10) -0.0055(10)
C36 0.0203(13) 0.0179(12) 0.0225(13) -0.0022(10) -0.0086(10) -0.0033(10)
C37 0.0148(12) 0.0253(13) 0.0213(13) -0.0067(10) -0.0058(10) -0.0008(10)
C38 0.0162(12) 0.0281(14) 0.0201(13) -0.0024(10) -0.0018(10) -0.0045(10)
C39 0.0163(12) 0.0183(12) 0.0207(12) -0.0016(10) -0.0062(10) -0.0043(10)
C40 0.0229(13) 0.0186(12) 0.0281(14) -0.0028(10) -0.0050(11) -0.0090(10)
C41 0.0340(15) 0.0151(12) 0.0292(14) -0.0047(10) -0.0087(12) -0.0045(11)
C42 0.0441(19) 0.0251(15) 0.0311(17) -0.0076(13) 0.0017(14) -0.0094(13)
C43 0.0168(12) 0.0128(11) 0.0244(13) -0.0043(9) -0.0014(10) -0.0074(9)
C44 0.0152(12) 0.0206(13) 0.0264(13) -0.0069(10) 0.0019(10) -0.0073(10)
C45 0.0202(13) 0.0181(12) 0.0230(13) -0.0048(10) -0.0045(10) -0.0058(10)
C46 0.0141(12) 0.0193(13) 0.0363(15) -0.0080(11) -0.0056(11) -0.0031(10)
C47 0.0137(12) 0.0253(14) 0.0341(15) -0.0096(11) 0.0034(11) -0.0063(10)
C48 0.0253(14) 0.0207(13) 0.0224(13) -0.0058(10) 0.0012(11) -0.0095(10)
C49 0.0283(14) 0.0190(13) 0.0305(14) -0.0046(11) 0.0041(11) -0.0120(11)
C50 0.0283(15) 0.0317(15) 0.0261(14) -0.0087(11) 0.0030(11) -0.0007(12)
C51 0.0295(16) 0.0567(19) 0.0329(16) -0.0094(14) -0.0127(13) 0.0041(14)

loop_
_atom_type_symbol
_atom_type_description
_atom_type_scat_dispersion_real
_atom_type_scat_dispersion_imag
_atom_type_scat_source
C C 0.0033 0.0016 'International Tables Vol C Tables 4.2.6.8 and 6.1.1.4'
H H 0.0000 0.0000 'International Tables Vol C Tables 4.2.6.8 and 6.1.1.4'
O O 0.0106 0.0060 'International Tables Vol C Tables 4.2.6.8 and 6.1.1.4'

loop_
_geom_angle_atom_site_label_1
_geom_angle_atom_site_label_2
_geom_angle_atom_site_label_3
_geom_angle
C1 O1 C9 120.34(17)
C5 O3 C19 116.96(17)
C7 O4 C20 116.53(18)
C15 O5 C21 116.93(19)
O2 C1 O1 117.3(2)
O2 C1 C2 126.2(2)
O1 C1 C2 116.50(19)
C1 C2 C10 111.43(19)
C1 C2 C3 110.32(18)
C10 C2 C3 114.84(18)
C1 C2 H2 106.6
C10 C2 H2 106.6
C3 C2 H2 106.6
C4 C3 C13 112.35(18)
C4 C3 C2 107.21(18)
C13 C3 C2 113.68(18)
C4 C3 H3 107.8
C13 C3 H3 107.8
C2 C3 H3 107.8
C9 C4 C5 116.3(2)
C9 C4 C3 120.6(2)
C5 C4 C3 123.1(2)
O3 C5 C6 124.5(2)
O3 C5 C4 114.16(19)
C6 C5 C4 121.4(2)
C5 C6 C7 119.2(2)
C5 C6 H6 120.4
C7 C6 H6 120.4
O4 C7 C8 123.8(2)
O4 C7 C6 114.6(2)
C8 C7 C6 121.6(2)
C9 C8 C7 116.8(2)
C9 C8 H8 121.6
C7 C8 H8 121.6
C8 C9 C4 124.6(2)
C8 C9 O1 114.70(19)
C4 C9 O1 120.6(2)
C11 C10 C2 112.77(19)
C11 C10 H10A 109.0
C2 C10 H10A 109.0
C11 C10 H10B 109.0
C2 C10 H10B 109.0
H10A C10 H10B 107.8
C12 C11 C10 125.8(3)
C12 C11 H11 117.1
C10 C11 H11 117.1
C11 C12 H12A 119.6(16)
C11 C12 H12B 117.5(17)
H12A C12 H12B 123(2)
C18 C13 C14 119.5(2)
C18 C13 C3 121.3(2)
C14 C13 C3 119.2(2)
C13 C14 C15 120.3(2)
C13 C14 H14 119.9
C15 C14 H14 119.9
O5 C15 C16 115.5(2)
O5 C15 C14 124.5(2)
C16 C15 C14 120.0(2)
C15 C16 C17 119.7(2)
C15 C16 H16 120.1
C17 C16 H16 120.1
C16 C17 C18 120.5(2)
C16 C17 H17 119.7
C18 C17 H17 119.7
C13 C18 C17 120.0(2)
C13 C18 H18 120.0
C17 C18 H18 120.0
O3 C19 H19A 109.5
O3 C19 H19B 109.5
H19A C19 H19B 109.5
O3 C19 H19C 109.5
H19A C19 H19C 109.5
H19B C19 H19C 109.5
O4 C20 H20A 109.5
O4 C20 H20B 109.5
H20A C20 H20B 109.5
O4 C20 H20C 109.5
H20A C20 H20C 109.5
H20B C20 H20C 109.5
O5 C21 H21A 109.5
O5 C21 H21B 109.5
H21A C21 H21B 109.5
O5 C21 H21C 109.5
H21A C21 H21C 109.5
H21B C21 H21C 109.5
C31 O31 C39 120.63(17)
C35 O33 C49 117.07(17)
C37 O34 C50 116.92(18)
C45 O35 C51 116.68(19)
O32 C31 O31 116.9(2)
O32 C31 C32 126.2(2)
O31 C31 C32 116.79(19)
C31 C32 C40 110.86(19)
C31 C32 C33 110.63(18)
C40 C32 C33 114.70(19)
C31 C32 H32A 106.7
C40 C32 H32A 106.7
C33 C32 H32A 106.7
C34 C33 C43 112.39(18)
C34 C33 C32 106.83(18)
C43 C33 C32 113.21(18)
C34 C33 H33A 108.1
C43 C33 H33A 108.1
C32 C33 H33A 108.1
C39 C34 C35 117.0(2)
C39 C34 C33 120.6(2)
C35 C34 C33 122.5(2)
O33 C35 C36 124.8(2)
O33 C35 C34 114.79(19)
C36 C35 C34 120.4(2)
C35 C36 C37 119.7(2)
C35 C36 H36A 120.1
C37 C36 H36A 120.1
O34 C37 C38 123.8(2)
O34 C37 C36 114.8(2)
C38 C37 C36 121.5(2)
C37 C38 C39 117.0(2)
C37 C38 H38 121.5
C39 C38 H38 121.5
C34 C39 C38 124.5(2)
C34 C39 O31 120.7(2)
C38 C39 O31 114.80(19)
C41 C40 C32 113.12(19)
C41 C40 H40A 109.0
C32 C40 H40A 109.0
C41 C40 H40B 109.0
C32 C40 H40B 109.0
H40A C40 H40B 107.8
C42 C41 C40 125.5(2)
C42 C41 H41 117.3
C40 C41 H41 117.3
C41 C42 H42A 120.8(16)
C41 C42 H42B 119.2(15)
H42A C42 H42B 120(2)
C44 C43 C48 118.5(2)
C44 C43 C33 121.2(2)
C48 C43 C33 120.3(2)
C43 C44 C45 121.3(2)
C43 C44 H44 119.3
C45 C44 H44 119.3
O35 C45 C46 124.6(2)
O35 C45 C44 115.5(2)
C46 C45 C44 119.8(2)
C47 C46 C45 118.9(2)
C47 C46 H46 120.6
C45 C46 H46 120.6
C46 C47 C48 121.7(2)
C46 C47 H47 119.2
C48 C47 H47 119.2
C47 C48 C43 119.8(2)
C47 C48 H48 120.1
C43 C48 H48 120.1
O33 C49 H49A 109.5
O33 C49 H49B 109.5
H49A C49 H49B 109.5
O33 C49 H49C 109.5
H49A C49 H49C 109.5
H49B C49 H49C 109.5
O34 C50 H50A 109.5
O34 C50 H50B 109.5
H50A C50 H50B 109.5
O34 C50 H50C 109.5
H50A C50 H50C 109.5
H50B C50 H50C 109.5
O35 C51 H51A 109.5
O35 C51 H51B 109.5
H51A C51 H51B 109.5
O35 C51 H51C 109.5
H51A C51 H51C 109.5
H51B C51 H51C 109.5

loop_
_geom_bond_atom_site_label_1
_geom_bond_atom_site_label_2
_geom_bond_distance
O1 C1 1.368(3)
O1 C9 1.405(3)
O2 C1 1.201(3)
O3 C5 1.365(3)
O3 C19 1.434(3)
O4 C7 1.375(3)
O4 C20 1.427(3)
O5 C15 1.369(3)
O5 C21 1.422(3)
C1 C2 1.499(3)
C2 C10 1.524(3)
C2 C3 1.541(3)
C2 H2 1.0000
C3 C4 1.506(3)
C3 C13 1.527(3)
C3 H3 1.0000
C4 C9 1.379(3)
C4 C5 1.404(3)
C5 C6 1.376(3)
C6 C7 1.392(3)
C6 H6 0.9500
C7 C8 1.381(3)
C8 C9 1.379(3)
C8 H8 0.9500
C10 C11 1.490(3)
C10 H10A 0.9900
C10 H10B 0.9900
C11 C12 1.314(4)
C11 H11 0.9500
C12 H12A 0.95(3)
C12 H12B 0.96(3)
C13 C18 1.381(3)
C13 C14 1.388(3)
C14 C15 1.395(3)
C14 H14 0.9500
C15 C16 1.380(3)
C16 C17 1.380(3)
C16 H16 0.9500
C17 C18 1.393(3)
C17 H17 0.9500
C18 H18 0.9500
C19 H19A 0.9800
C19 H19B 0.9800
C19 H19C 0.9800
C20 H20A 0.9800
C20 H20B 0.9800
C20 H20C 0.9800
C21 H21A 0.9800
C21 H21B 0.9800
C21 H21C 0.9800
O31 C31 1.371(3)
O31 C39 1.409(3)
O32 C31 1.196(3)
O33 C35 1.357(3)
O33 C49 1.435(3)
O34 C37 1.375(3)
O34 C50 1.426(3)
O35 C45 1.363(3)
O35 C51 1.431(3)
C31 C32 1.505(3)
C32 C40 1.526(3)
C32 C33 1.545(3)
C32 H32A 1.0000
C33 C34 1.511(3)
C33 C43 1.526(3)
C33 H33A 1.0000
C34 C39 1.370(3)
C34 C35 1.412(3)
C35 C36 1.386(3)
C36 C37 1.387(3)
C36 H36A 0.9500
C37 C38 1.381(3)
C38 C39 1.383(3)
C38 H38 0.9500
C40 C41 1.494(3)
C40 H40A 0.9900
C40 H40B 0.9900
C41 C42 1.310(4)
C41 H41 0.9500
C42 H42A 0.94(3)
C42 H42B 0.99(3)
C43 C44 1.385(3)
C43 C48 1.396(3)
C44 C45 1.391(3)
C44 H44 0.9500
C45 C46 1.385(3)
C46 C47 1.379(3)
C46 H46 0.9500
C47 C48 1.381(3)
C47 H47 0.9500
C48 H48 0.9500
C49 H49A 0.9800
C49 H49B 0.9800
C49 H49C 0.9800
C50 H50A 0.9800
C50 H50B 0.9800
C50 H50C 0.9800
C51 H51A 0.9800
C51 H51B 0.9800
C51 H51C 0.9800

loop_
_geom_torsion_atom_site_label_1
_geom_torsion_atom_site_label_2
_geom_torsion_atom_site_label_3
_geom_torsion_atom_site_label_4
_geom_torsion
C9 O1 C1 O2 -169.65(18)
C9 O1 C1 C2 12.6(3)
O2 C1 C2 C10 5.7(3)
O1 C1 C2 C10 -176.77(18)
O2 C1 C2 C3 134.5(2)
O1 C1 C2 C3 -48.0(3)
C1 C2 C3 C4 53.6(2)
C10 C2 C3 C4 -179.48(18)
C1 C2 C3 C13 -71.2(2)
C10 C2 C3 C13 55.7(3)
C13 C3 C4 C9 96.0(2)
C2 C3 C4 C9 -29.6(3)
C13 C3 C4 C5 -85.0(3)
C2 C3 C4 C5 149.4(2)
C19 O3 C5 C6 0.3(3)
C19 O3 C5 C4 -178.88(19)
C9 C4 C5 O3 178.88(19)
C3 C4 C5 O3 -0.1(3)
C9 C4 C5 C6 -0.4(3)
C3 C4 C5 C6 -179.3(2)
O3 C5 C6 C7 -177.51(19)
C4 C5 C6 C7 1.7(3)
C20 O4 C7 C8 -2.8(3)
C20 O4 C7 C6 177.0(2)
C5 C6 C7 O4 178.80(19)
C5 C6 C7 C8 -1.4(3)
O4 C7 C8 C9 179.6(2)
C6 C7 C8 C9 -0.1(3)
C7 C8 C9 C4 1.6(3)
C7 C8 C9 O1 -176.04(18)
C5 C4 C9 C8 -1.3(3)
C3 C4 C9 C8 177.7(2)
C5 C4 C9 O1 176.15(18)
C3 C4 C9 O1 -4.9(3)
C1 O1 C9 C8 -166.97(19)
C1 O1 C9 C4 15.3(3)
C1 C2 C10 C11 -171.51(19)
C3 C2 C10 C11 62.1(3)
C2 C10 C11 C12 -135.5(3)
C4 C3 C13 C18 -51.2(3)
C2 C3 C13 C18 70.8(3)
C4 C3 C13 C14 128.2(2)
C2 C3 C13 C14 -109.9(2)
C18 C13 C14 C15 0.6(3)
C3 C13 C14 C15 -178.7(2)
C21 O5 C15 C16 -170.5(2)
C21 O5 C15 C14 9.7(3)
C13 C14 C15 O5 179.9(2)
C13 C14 C15 C16 0.1(3)
O5 C15 C16 C17 179.1(2)
C14 C15 C16 C17 -1.1(3)
C15 C16 C17 C18 1.4(3)
C14 C13 C18 C17 -0.3(3)
C3 C13 C18 C17 179.1(2)
C16 C17 C18 C13 -0.7(3)
C39 O31 C31 O32 -173.58(18)
C39 O31 C31 C32 8.5(3)
O32 C31 C32 C40 9.5(3)
O31 C31 C32 C40 -172.77(18)
O32 C31 C32 C33 137.9(2)
O31 C31 C32 C33 -44.4(3)
C31 C32 C33 C34 53.9(2)
C40 C32 C33 C34 -179.82(18)
C31 C32 C33 C43 -70.4(2)
C40 C32 C33 C43 55.9(3)
C43 C33 C34 C39 91.4(2)
C32 C33 C34 C39 -33.4(3)
C43 C33 C34 C35 -88.6(2)
C32 C33 C34 C35 146.6(2)
C49 O33 C35 C36 1.6(3)
C49 O33 C35 C34 -178.09(19)
C39 C34 C35 O33 178.93(19)
C33 C34 C35 O33 -1.1(3)
C39 C34 C35 C36 -0.8(3)
C33 C34 C35 C36 179.2(2)
O33 C35 C36 C37 -179.4(2)
C34 C35 C36 C37 0.3(3)
C50 O34 C37 C38 2.5(3)
C50 O34 C37 C36 -177.2(2)
C35 C36 C37 O34 179.83(19)
C35 C36 C37 C38 0.2(3)
O34 C37 C38 C39 -179.7(2)
C36 C37 C38 C39 -0.1(3)
C35 C34 C39 C38 0.9(3)
C33 C34 C39 C38 -179.1(2)
C35 C34 C39 O31 178.85(19)
C33 C34 C39 O31 -1.2(3)
C37 C38 C39 C34 -0.5(3)
C37 C38 C39 O31 -178.51(18)
C31 O31 C39 C34 16.0(3)
C31 O31 C39 C38 -165.94(19)
C31 C32 C40 C41 -167.73(19)
C33 C32 C40 C41 66.1(3)
C32 C40 C41 C42 -126.3(3)
C34 C33 C43 C44 -45.6(3)
C32 C33 C43 C44 75.6(3)
C34 C33 C43 C48 134.2(2)
C32 C33 C43 C48 -104.7(2)
C48 C43 C44 C45 0.4(3)
C33 C43 C44 C45 -179.8(2)
C51 O35 C45 C46 -0.3(3)
C51 O35 C45 C44 179.9(2)
C43 C44 C45 O35 179.54(19)
C43 C44 C45 C46 -0.3(3)
O35 C45 C46 C47 -179.8(2)
C44 C45 C46 C47 0.0(3)
C45 C46 C47 C48 0.1(3)
C46 C47 C48 C43 0.0(3)
C44 C43 C48 C47 -0.3(3)
C33 C43 C48 C47 180.0(2)
